data_7113806
loop_
_publ_author_name
'Kolomiets, Elena'
'Berl, Volker'
'Odriozola, Ibon'
'Stadler, Adrian-Mihail'
'Kyritsakas, Nathalie'
'Lehn, Jean-Marie'

_publ_section_title
;
 Contraction/extension molecular motion by protonation/deprotonation
 induced structural switching of pyridine derived oligoamides
;
_journal_issue 23
_journal_name_full 'Chemical Communications'
_journal_page_first 2868
_journal_paper_doi 10.1039/b311578j
_journal_year 2003
_chemical_formula_moiety 'C47 H42 F12 N16 O20 S4'
_chemical_formula_sum 'C47 H42 F12 N16 O20 S4'
_chemical_formula_weight 1507.19
_chemical_name_systematic ' ?'
_space_group_IT_number 2
_symmetry_cell_setting triclinic
_symmetry_space_group_name_Hall '-P 1'
_symmetry_space_group_name_H-M 'P -1'
_cell_angle_alpha 81.144(5)
_cell_angle_beta 86.481(5)
_cell_angle_gamma 68.789(5)
_cell_formula_units_Z 2
_cell_length_a 13.0862(2)
_cell_length_b 14.0503(2)
_cell_length_c 17.3915(4)
_cell_measurement_temperature 173
_cell_volume 2945.46(14)
_computing_publication_material CIFGEN_IN_OpenMoleN_(_1997)
_computing_structure_refinement LSFM_OpenMoleN_(_1997)
_computing_structure_solution Direct_methods_(SIR,_Burla_et_al.,_1989)
_diffrn_ambient_temperature 173
_diffrn_measured_fraction_theta_full 0.991
_diffrn_measured_fraction_theta_max 0.991
_diffrn_measurement_details
;
17190 reflections were collected using program Collect
("Collect" Data collection software, Nonius B.V., 1998)
The conditions were as follow : crystal to detector distance =  36. mm.
Scan angle =  1.9 deg 1 scans of   60 sec per frame.
Data collection was divided into  2 set(s)
with the following starting angles and number of frames :

Set 1 Theta =    8.80 Omega =    0.00 Kappa =    0.00   96 frames
Set 2 Theta =   -8.50 Kappa =  134.00 Phi   =    0.00   26 frames
Friedel pairs were averaged. Internal R = 0.05
;
_diffrn_measurement_device_type KappaCCD
_diffrn_measurement_method '\p scans'
_diffrn_radiation_monochromator graphite
_diffrn_radiation_type Mo-K\a
_diffrn_radiation_wavelength 0.71073
_diffrn_reflns_av_R_equivalents 0.050
_diffrn_reflns_av_sigmaI/netI 0.333
_diffrn_reflns_limit_h_max 18
_diffrn_reflns_limit_h_min 0
_diffrn_reflns_limit_k_max 19
_diffrn_reflns_limit_k_min -18
_diffrn_reflns_limit_l_max 24
_diffrn_reflns_limit_l_min -24
_diffrn_reflns_number 17190
_diffrn_reflns_theta_full 30.10
_diffrn_reflns_theta_max 30.10
_diffrn_reflns_theta_min 2.5
_diffrn_source xray_tube
_diffrn_standards_decay_% 0
_exptl_absorpt_coefficient_mu 0.290
_exptl_absorpt_correction_type none
_exptl_crystal_colour colorless
_exptl_crystal_density_diffrn 1.70
_exptl_crystal_density_method none
_exptl_crystal_description prism
_exptl_crystal_F_000 1536
_exptl_crystal_size_max 0.20
_exptl_crystal_size_mid 0.20
_exptl_crystal_size_min 0.08
_refine_diff_density_max 0.826
_refine_diff_density_min -0.147
_refine_ls_extinction_method none
_refine_ls_goodness_of_fit_all 1.110
_refine_ls_goodness_of_fit_ref 1.044
_refine_ls_hydrogen_treatment noref
_refine_ls_matrix_type full
_refine_ls_number_constraints 0
_refine_ls_number_parameters 892
_refine_ls_number_reflns 7929
_refine_ls_number_restraints 0
_refine_ls_R_factor_all 0.101
_refine_ls_R_factor_gt 0.084
_refine_ls_shift/esd_mean 0.000
_refine_ls_shift/su_max 0.005
_refine_ls_structure_factor_coef F
_refine_ls_weighting_scheme sigma
_refine_ls_wR_factor_all 0.180
_refine_ls_wR_factor_ref 0.096
_reflns_number_gt 7929
_reflns_number_total 17190
_reflns_threshold_expression >3.0\s(I)
_cod_data_source_file b311578j.txt
_cod_data_source_block st1418
_cod_original_cell_volume 2945.47(9)
_cod_original_sg_symbol_H-M P-1
_cod_database_code 7113806

loop_
_symmetry_equiv_pos_as_xyz
x,y,z
-x,-y,-z

loop_
_atom_site_label
_atom_site_fract_x
_atom_site_fract_y
_atom_site_fract_z
_atom_site_U_iso_or_equiv
_atom_site_adp_type
_atom_site_calc_flag
_atom_site_calc_attached_atom
_atom_site_type_symbol
N1 2.0035(4) -0.1867(4) 1.0012(3) 0.045(3) Uani ? ? N
C1 1.9374(6) -0.1657(5) 0.9407(4) 0.042(3) Uani ? ? C
C2 1.8982(6) -0.2379(4) 0.9161(4) 0.044(3) Uani ? ? C
C3 1.8308(6) -0.2092(5) 0.8532(4) 0.047(3) Uani ? ? C
C4 1.7957(5) -0.1093(4) 0.8134(4) 0.039(3) Uani ? ? C
C5 1.8333(5) -0.0395(4) 0.8377(4) 0.035(3) Uani ? ? C
N2 1.9022(4) -0.0673(3) 0.9005(3) 0.034(2) Uani ? ? N
N3 1.8028(4) 0.0605(3) 0.8015(3) 0.033(2) Uani ? ? N
C6 1.8278(4) 0.1389(4) 0.8222(3) 0.028(3) Uani ? ? C
O1 1.8840(3) 0.1304(3) 0.8784(3) 0.037(2) Uani ? ? O
C7 1.7768(4) 0.2406(4) 0.7721(3) 0.024(2) Uani ? ? C
C8 1.8023(4) 0.3255(4) 0.7838(4) 0.031(3) Uani ? ? C
C9 1.7455(5) 0.4198(4) 0.7422(4) 0.032(3) Uani ? ? C
C10 1.6649(5) 0.4282(4) 0.6909(4) 0.029(3) Uani ? ? C
C11 1.6465(4) 0.3390(4) 0.6820(3) 0.027(2) Uani ? ? C
N4 1.7016(4) 0.2462(3) 0.7207(3) 0.025(2) Uani ? ? N
C12 1.5571(4) 0.3456(4) 0.6294(3) 0.026(2) Uani ? ? C
O2 1.4884(3) 0.4274(3) 0.6032(3) 0.035(2) Uani ? ? O
N5 1.5580(4) 0.2518(3) 0.6163(3) 0.028(2) Uani ? ? N
C13 1.4804(5) 0.2340(4) 0.5775(4) 0.030(3) Uani ? ? C
C14 1.4841(5) 0.1356(4) 0.5740(4) 0.037(3) Uani ? ? C
C15 1.3992(5) 0.1227(4) 0.5395(4) 0.038(3) Uani ? ? C
C16 1.3118(5) 0.2073(4) 0.5072(4) 0.035(3) Uani ? ? C
C17 1.3132(5) 0.3037(4) 0.5089(3) 0.029(3) Uani ? ? C
N6 1.3963(4) 0.3165(3) 0.5439(3) 0.025(2) Uani ? ? N
N7 1.2296(4) 0.3906(3) 0.4758(3) 0.026(2) Uani ? ? N
C18 1.2188(4) 0.4909(4) 0.4775(3) 0.026(3) Uani ? ? C
O3 1.2837(3) 0.5161(3) 0.5090(2) 0.035(2) Uani ? ? O
C19 1.1175(4) 0.5689(4) 0.4389(3) 0.024(2) Uani ? ? C
C20 1.1000(5) 0.6731(4) 0.4334(4) 0.035(3) Uani ? ? C
C21 1.0069(5) 0.7435(4) 0.3974(4) 0.034(3) Uani ? ? C
C22 0.9324(5) 0.7081(4) 0.3693(4) 0.031(3) Uani ? ? C
C23 0.9561(4) 0.6024(4) 0.3783(3) 0.025(2) Uani ? ? C
N8 1.0462(3) 0.5333(3) 0.4123(3) 0.022(2) Uani ? ? N
C24 0.8744(4) 0.5617(4) 0.3510(3) 0.027(2) Uani ? ? C
O4 0.7840(3) 0.6200(3) 0.3282(3) 0.031(2) Uani ? ? O
N9 0.9091(3) 0.4571(3) 0.3563(3) 0.024(2) Uani ? ? N
C25 0.8513(4) 0.4012(4) 0.3326(3) 0.026(2) Uani ? ? C
C26 0.8919(5) 0.2952(4) 0.3451(4) 0.030(3) Uani ? ? C
C27 0.8349(5) 0.2429(4) 0.3155(4) 0.033(3) Uani ? ? C
C28 0.7397(5) 0.2960(4) 0.2736(4) 0.034(3) Uani ? ? C
C29 0.6999(4) 0.4020(4) 0.2640(3) 0.027(2) Uani ? ? C
N10 0.7553(3) 0.4535(3) 0.2941(3) 0.023(2) Uani ? ? N
N11 0.6066(4) 0.4589(3) 0.2211(3) 0.028(2) Uani ? ? N
C30 0.5705(4) 0.5625(4) 0.1952(4) 0.027(3) Uani ? ? C
O5 0.6082(3) 0.6217(3) 0.2167(3) 0.033(2) Uani ? ? O
C31 0.4806(4) 0.5991(4) 0.1354(3) 0.024(2) Uani ? ? C
C32 0.4352(5) 0.7040(4) 0.1078(4) 0.029(3) Uani ? ? C
C33 0.3581(5) 0.7351(4) 0.0495(4) 0.031(3) Uani ? ? C
C34 0.3289(5) 0.6622(5) 0.0204(4) 0.033(3) Uani ? ? C
C35 0.3786(4) 0.5596(4) 0.0522(3) 0.026(3) Uani ? ? C
N12 0.4525(3) 0.5275(3) 0.1092(3) 0.024(2) Uani ? ? N
C36 0.3526(4) 0.4772(4) 0.0214(3) 0.027(3) Uani ? ? C
O6 0.2977(3) 0.4962(3) -0.0380(3) 0.038(2) Uani ? ? O
N13 0.3971(4) 0.3820(3) 0.0617(3) 0.032(2) Uani ? ? N
C37 0.3919(5) 0.2905(4) 0.0441(4) 0.037(3) Uani ? ? C
C38 0.4591(5) 0.1968(5) 0.0792(4) 0.039(3) Uani ? ? C
C39 0.4468(6) 0.1087(5) 0.0609(5) 0.047(4) Uani ? ? C
C40 0.3730(6) 0.1145(5) 0.0081(5) 0.050(4) Uani ? ? C
C41 0.3062(5) 0.2100(5) -0.0290(4) 0.049(3) Uani ? ? C
N14 0.2311(5) 0.2233(5) -0.0830(4) 0.063(3) Uani ? ? N
N15 0.3175(4) 0.2982(4) -0.0104(3) 0.042(2) Uani ? ? N
S1 1.5753(1) -0.2869(1) 0.71810(9) 0.0294(6) Uani ? ? S
O7 1.6811(4) -0.2971(4) 0.7435(3) 0.050(3) Uani ? ? O
O8 1.5735(4) -0.3264(3) 0.6474(3) 0.049(2) Uani ? ? O
O9 1.5062(3) -0.3122(3) 0.7794(3) 0.037(2) Uani ? ? O
C42 1.5076(6) -0.1481(5) 0.6910(4) 0.043(4) Uani ? ? C
F1 1.4927(5) -0.0973(3) 0.7500(3) 0.063(3) Uani ? ? F
F2 1.5657(5) -0.1118(3) 0.6379(3) 0.071(3) Uani ? ? F
F3 1.4105(4) -0.1270(4) 0.6610(3) 0.078(3) Uani ? ? F
S2 1.1976(1) -0.0456(1) 0.8859(1) 0.0419(8) Uani ? ? S
O10 1.2716(4) 0.0044(4) 0.8975(3) 0.064(3) Uani ? ? O
O11 1.2510(5) -0.1512(4) 0.8725(4) 0.062(3) Uani ? ? O
O12 1.1048(4) -0.0255(3) 0.9386(3) 0.047(2) Uani ? ? O
C43 1.1383(6) 0.0174(6) 0.7912(5) 0.053(4) Uani ? ? C
F4 1.2129(4) -0.0005(5) 0.7355(3) 0.076(3) Uani ? ? F
F5 1.0949(4) 0.1207(4) 0.7917(3) 0.069(3) Uani ? ? F
F6 1.0598(3) -0.0138(4) 0.7741(2) 0.066(2) Uani ? ? F
S3 1.1733(1) 0.0146(1) 0.3942(1) 0.0394(8) Uani ? ? S
O13 1.2702(4) -0.0440(3) 0.3552(3) 0.040(2) Uani ? ? O
O14 1.1692(6) 0.1121(4) 0.4063(4) 0.069(4) Uani ? ? O
O15 1.0735(5) 0.0150(7) 0.3655(4) 0.086(4) Uani ? ? O
C44 1.1841(7) -0.0547(6) 0.4919(5) 0.059(4) Uani ? ? C
F7 1.2785(4) -0.0678(5) 0.5224(3) 0.084(3) Uani ? ? F
F8 1.1090(5) -0.0068(6) 0.5382(4) 0.099(4) Uani ? ? F
F9 1.1790(6) -0.1446(4) 0.4906(4) 0.158(4) Uani ? ? F
S4 1.0446(1) 0.5255(1) 0.1454(1) 0.0483(8) Uani ? ? S
O16 1.1385(4) 0.4542(4) 0.1098(4) 0.061(3) Uani ? ? O
O17 1.0088(5) 0.6278(4) 0.1042(4) 0.078(3) Uani ? ? O
O18 1.0499(4) 0.5173(4) 0.2282(3) 0.074(3) Uani ? ? O
C45 0.9322(6) 0.4859(6) 0.1326(4) 0.047(4) Uani ? ? C
F10 0.9229(4) 0.4770(4) 0.0575(3) 0.078(3) Uani ? ? F
F11 0.8388(4) 0.5510(3) 0.1539(3) 0.061(3) Uani ? ? F
F12 0.9444(4) 0.3923(3) 0.1728(3) 0.070(3) Uani ? ? F
O19 1.1337(3) 0.3157(3) 0.3619(2) 0.033(2) Uani ? ? O
N16 1.5514(6) 0.0991(5) 0.7998(6) 0.084(5) Uani ? ? N
C46 1.4643(6) 0.1246(5) 0.7806(5) 0.057(4) Uani ? ? C
C47 1.3534(7) 0.1519(7) 0.7520(6) 0.072(6) Uani ? ? C
O20 0.3956(9) 0.6589(7) 0.5543(7) 0.163(8) Uani ? ? O
H1 1.9187 -0.3060 0.9434 0.0607 Uiso calc C2 H
H2 1.8073 -0.2589 0.8361 0.0588 Uiso calc C3 H
H3 1.7471 -0.0899 0.7706 0.0505 Uiso calc C4 H
H4 1.7589 0.0770 0.7564 0.0432 Uiso calc N3 H
H5 1.8576 0.3183 0.8195 0.0395 Uiso calc C8 H
H6 1.7615 0.4789 0.7486 0.0405 Uiso calc C9 H
H7 1.6233 0.4930 0.6627 0.0381 Uiso calc C10 H
H8 1.6186 0.1930 0.6362 0.0412 Uiso calc N5 H
H9 1.5444 0.0774 0.5952 0.0527 Uiso calc C14 H
H10 1.4003 0.0550 0.5377 0.0528 Uiso calc C15 H
H11 1.2524 0.1984 0.4843 0.0456 Uiso calc C16 H
H12 1.1743 0.3797 0.4494 0.0341 Uiso calc N7 H
H13 1.1515 0.6954 0.4542 0.0434 Uiso calc C20 H
H14 0.9939 0.8153 0.3917 0.0473 Uiso calc C21 H
H15 0.8668 0.7549 0.3447 0.0431 Uiso calc C22 H
H16 0.9793 0.4188 0.3784 0.0330 Uiso calc N9 H
H17 0.9576 0.2586 0.3735 0.0426 Uiso calc C26 H
H18 0.8616 0.1696 0.3240 0.0480 Uiso calc C27 H
H19 0.7024 0.2598 0.2518 0.0447 Uiso calc C28 H
H20 0.5630 0.4224 0.2083 0.0360 Uiso calc N11 H
H21 0.4567 0.7527 0.1284 0.0391 Uiso calc C32 H
H22 0.3253 0.8061 0.0295 0.0432 Uiso calc C33 H
H23 0.2764 0.6818 -0.0199 0.0437 Uiso calc C34 H
H24 0.4363 0.3767 0.1073 0.0400 Uiso calc N13 H
H25 0.5131 0.1919 0.1152 0.0513 Uiso calc C38 H
H26 0.4915 0.0430 0.0861 0.0643 Uiso calc C39 H
H27 0.3664 0.0532 -0.0037 0.0654 Uiso calc C40 H

loop_
_atom_site_aniso_label
_atom_site_aniso_U_11
_atom_site_aniso_U_22
_atom_site_aniso_U_33
_atom_site_aniso_U_12
_atom_site_aniso_U_13
_atom_site_aniso_U_23
_atom_site_aniso_type_symbol
N1 0.055(3) 0.033(2) 0.051(3) -0.015(2) -0.030(2) 0.007(2) N
C1 0.054(3) 0.034(3) 0.041(3) -0.015(2) -0.017(3) 0.002(3) C
C2 0.062(4) 0.027(2) 0.053(4) -0.017(2) -0.019(3) 0.000(3) C
C3 0.061(3) 0.036(3) 0.047(4) -0.025(2) -0.016(3) -0.004(2) C
C4 0.044(3) 0.034(3) 0.040(3) -0.015(2) -0.016(3) -0.001(2) C
C5 0.041(3) 0.030(2) 0.036(3) -0.011(2) -0.015(3) 0.000(2) C
N2 0.043(2) 0.025(2) 0.037(3) -0.011(2) -0.019(2) 0.001(2) N
N3 0.038(2) 0.026(2) 0.037(3) -0.011(2) -0.020(2) 0.003(2) N
C6 0.023(3) 0.029(2) 0.034(3) -0.007(2) -0.008(2) -0.004(2) C
O1 0.039(2) 0.029(2) 0.044(2) -0.009(1) -0.023(2) -0.000(2) O
C7 0.017(2) 0.030(2) 0.028(3) -0.007(2) -0.006(2) -0.004(2) C
C8 0.024(2) 0.034(2) 0.036(3) -0.014(2) -0.006(2) -0.004(2) C
C9 0.029(3) 0.027(2) 0.040(3) -0.014(2) -0.005(2) -0.002(2) C
C10 0.028(3) 0.026(2) 0.032(3) -0.008(2) -0.006(2) -0.002(2) C
C11 0.026(3) 0.027(2) 0.030(3) -0.010(2) -0.002(2) -0.007(2) C
N4 0.023(2) 0.022(2) 0.030(2) -0.004(1) -0.006(2) -0.004(2) N
C12 0.021(2) 0.025(2) 0.033(3) -0.005(2) -0.005(2) -0.006(2) C
O2 0.032(2) 0.025(2) 0.053(2) -0.002(1) -0.023(2) -0.004(2) O
N5 0.026(2) 0.021(2) 0.043(3) 0.000(2) -0.019(2) -0.003(2) N
C13 0.025(3) 0.026(2) 0.040(3) -0.003(2) -0.016(2) -0.004(2) C
C14 0.039(3) 0.024(2) 0.056(4) -0.004(2) -0.020(3) -0.008(2) C
C15 0.043(3) 0.024(2) 0.053(4) -0.007(2) -0.016(3) -0.010(2) C
C16 0.034(3) 0.031(2) 0.042(3) -0.010(2) -0.014(2) -0.009(2) C
C17 0.025(3) 0.030(2) 0.032(3) -0.006(2) -0.012(2) -0.005(2) C
N6 0.019(2) 0.026(2) 0.032(2) -0.003(2) -0.009(2) -0.006(2) N
N7 0.019(2) 0.026(2) 0.033(2) -0.006(1) -0.010(2) -0.006(2) N
C18 0.020(2) 0.031(2) 0.029(3) -0.008(2) -0.003(2) -0.005(2) C
O3 0.028(2) 0.031(2) 0.047(2) -0.010(1) -0.021(2) -0.005(2) O
C19 0.024(2) 0.025(2) 0.023(3) -0.007(2) -0.004(2) -0.004(2) C
C20 0.034(3) 0.031(2) 0.041(3) -0.017(2) -0.012(2) -0.007(2) C
C21 0.035(3) 0.022(2) 0.054(4) -0.010(2) -0.012(3) -0.004(2) C
C22 0.027(3) 0.023(2) 0.045(3) -0.003(2) -0.011(3) -0.003(2) C
C23 0.020(2) 0.026(2) 0.029(3) -0.006(2) -0.007(2) -0.005(2) C
N8 0.020(2) 0.021(2) 0.026(2) -0.005(1) -0.006(2) -0.005(2) N
C24 0.023(2) 0.028(2) 0.029(3) -0.009(2) -0.002(2) -0.008(2) C
O4 0.024(2) 0.025(2) 0.053(2) -0.002(1) -0.017(2) -0.007(2) O
N9 0.016(2) 0.024(2) 0.037(2) -0.007(1) -0.011(2) -0.001(2) N
C25 0.021(2) 0.027(2) 0.032(3) -0.009(2) -0.005(2) -0.003(2) C
C26 0.024(2) 0.026(2) 0.045(3) -0.007(2) -0.013(2) 0.004(2) C
C27 0.031(3) 0.019(2) 0.059(4) -0.007(2) -0.008(3) -0.002(2) C
C28 0.030(3) 0.025(2) 0.052(4) -0.013(2) -0.012(2) -0.004(2) C
C29 0.022(2) 0.027(2) 0.032(3) -0.012(2) -0.005(2) -0.002(2) C
N10 0.017(2) 0.024(2) 0.029(2) -0.007(1) -0.005(2) -0.003(2) N
N11 0.025(2) 0.025(2) 0.036(2) -0.011(1) -0.011(2) -0.003(2) N
C30 0.020(2) 0.028(2) 0.036(3) -0.006(2) -0.006(2) -0.006(2) C
O5 0.026(2) 0.026(2) 0.054(2) -0.008(1) -0.016(2) -0.006(2) O
C31 0.016(2) 0.030(2) 0.030(3) -0.009(2) -0.001(2) -0.005(2) C
C32 0.027(3) 0.026(2) 0.037(3) -0.007(2) -0.003(2) -0.006(2) C
C33 0.028(3) 0.028(2) 0.038(3) -0.004(2) -0.006(3) -0.000(2) C
C34 0.029(3) 0.038(3) 0.032(3) -0.009(2) -0.005(2) -0.006(2) C
C35 0.020(2) 0.033(2) 0.028(3) -0.009(2) 0.003(2) -0.007(2) C
N12 0.017(2) 0.030(2) 0.026(2) -0.007(1) -0.002(2) -0.005(2) N
C36 0.018(2) 0.038(2) 0.030(3) -0.013(2) 0.001(2) -0.007(2) C
O6 0.033(2) 0.045(2) 0.036(2) -0.018(1) -0.008(2) -0.005(2) O
N13 0.031(2) 0.035(2) 0.032(2) -0.016(2) -0.006(2) -0.006(2) N
C37 0.037(3) 0.044(3) 0.031(3) -0.022(2) 0.005(3) -0.013(2) C
C38 0.042(3) 0.035(3) 0.040(3) -0.012(2) -0.006(3) -0.005(3) C
C39 0.058(4) 0.034(3) 0.053(4) -0.012(3) -0.005(4) -0.007(3) C
C40 0.059(4) 0.035(3) 0.060(4) -0.019(2) -0.002(4) -0.012(3) C
C41 0.044(3) 0.051(3) 0.052(4) -0.024(2) -0.003(3) -0.020(3) C
N14 0.060(3) 0.062(3) 0.068(4) -0.030(2) -0.017(3) -0.017(3) N
N15 0.037(2) 0.043(2) 0.048(3) -0.022(2) -0.006(2) -0.012(2) N
S1 0.0333(7) 0.0200(5) 0.0383(8) -0.0110(4) -0.0055(6) -0.0009(5) S
O7 0.032(2) 0.058(2) 0.068(3) -0.019(2) -0.007(2) 0.003(2) O
O8 0.080(3) 0.034(2) 0.042(3) -0.023(2) 0.001(2) -0.008(2) O
O9 0.039(2) 0.034(2) 0.039(2) -0.021(1) -0.008(2) 0.001(2) O
C42 0.071(4) 0.024(3) 0.049(4) -0.011(3) -0.012(4) 0.001(3) C
F1 0.146(4) 0.030(2) 0.058(3) -0.021(2) 0.000(3) -0.012(2) F
F2 0.126(4) 0.035(2) 0.079(3) -0.034(2) 0.033(3) 0.004(2) F
F3 0.073(3) 0.061(3) 0.108(4) 0.005(2) -0.042(3) 0.012(3) F
S2 0.0445(8) 0.0355(7) 0.0466(8) -0.0132(5) -0.0226(6) -0.0017(6) S
O10 0.055(3) 0.059(2) 0.080(3) -0.023(2) -0.022(2) -0.019(2) O
O11 0.085(4) 0.033(2) 0.084(4) -0.003(2) -0.020(3) -0.014(2) O
O12 0.054(3) 0.047(2) 0.042(2) -0.015(2) -0.015(2) -0.003(2) O
C43 0.044(4) 0.073(5) 0.046(4) -0.013(3) -0.008(3) -0.002(4) C
F4 0.055(3) 0.149(4) 0.053(3) -0.024(3) 0.003(2) -0.019(3) F
F5 0.064(3) 0.060(3) 0.084(3) -0.004(2) -0.011(3) 0.027(3) F
F6 0.046(2) 0.119(3) 0.054(2) -0.028(2) -0.019(2) -0.025(2) F
S3 0.0374(8) 0.0371(7) 0.0439(9) -0.0049(6) -0.0055(7) -0.0075(7) S
O13 0.045(3) 0.039(2) 0.038(2) 0.005(2) -0.012(2) -0.005(2) O
O14 0.157(6) 0.029(2) 0.072(4) -0.017(3) -0.015(4) -0.008(2) O
O15 0.039(3) 0.244(7) 0.067(4) -0.053(3) -0.013(3) -0.031(4) O
C44 0.059(4) 0.062(4) 0.056(5) -0.025(3) -0.005(4) -0.008(4) C
F7 0.067(3) 0.140(4) 0.063(3) -0.032(3) -0.031(2) 0.006(3) F
F8 0.081(4) 0.201(7) 0.059(3) -0.029(4) 0.022(3) -0.014(4) F
F9 0.321(5) 0.124(3) 0.099(5) -0.169(2) -0.029(4) 0.028(3) F
S4 0.0539(9) 0.0447(7) 0.0467(9) -0.0236(6) -0.0145(7) -0.0005(7) S
O16 0.041(3) 0.067(3) 0.082(4) -0.014(2) 0.008(3) -0.002(3) O
O17 0.107(4) 0.049(3) 0.088(4) -0.036(2) -0.031(3) 0.014(3) O
O18 0.084(3) 0.118(3) 0.041(3) -0.065(2) -0.009(2) -0.008(3) O
C45 0.049(4) 0.055(4) 0.038(4) -0.014(3) 0.000(3) -0.008(3) C
F10 0.068(2) 0.125(3) 0.056(3) -0.047(2) -0.003(2) -0.024(2) F
F11 0.054(3) 0.063(2) 0.067(3) -0.011(2) 0.001(2) -0.006(2) F
F12 0.078(3) 0.057(2) 0.075(3) -0.034(2) 0.010(3) -0.008(2) F
O19 0.025(2) 0.033(2) 0.042(2) -0.006(1) -0.009(2) -0.013(2) O
N16 0.073(4) 0.055(3) 0.146(7) -0.027(3) -0.016(5) -0.021(4) N
C46 0.061(4) 0.040(3) 0.076(5) -0.024(3) -0.003(4) -0.001(3) C
C47 0.054(5) 0.075(5) 0.093(7) -0.015(4) -0.013(5) -0.000(5) C
O20 0.201(8) 0.133(6) 0.163(9) -0.076(5) -0.017(7) -0.016(6) O

loop_
_atom_type_symbol
_atom_type_scat_dispersion_real
_atom_type_scat_dispersion_imag
_atom_type_scat_source
C 0.002 0.002 International_Tables_Vol_IV_Table_2.3.1
H 0.000 0.000 International_Tables_Vol_IV_Table_2.3.1
F 0.014 0.010 International_Tables_Vol_IV_Table_2.3.1
N 0.004 0.003 International_Tables_Vol_IV_Table_2.3.1
O 0.008 0.006 International_Tables_Vol_IV_Table_2.3.1
S 0.110 0.124 International_Tables_Vol_IV_Table_2.3.1

loop_
_geom_angle_atom_site_label_1
_geom_angle_atom_site_label_2
_geom_angle_atom_site_label_3
_geom_angle
N1 C1 C2 124.0(6)
N1 C1 N2 118.5(6)
C2 C1 N2 117.5(6)
C1 C2 C3 119.8(6)
C2 C3 C4 121.9(6)
C3 C4 C5 118.1(6)
C4 C5 N2 120.9(6)
C4 C5 N3 121.7(6)
N2 C5 N3 117.4(5)
C1 N2 C5 121.9(5)
C5 N3 C6 128.0(5)
N3 C6 O1 124.2(5)
N3 C6 C7 114.5(5)
O1 C6 C7 121.3(5)
C6 C7 C8 120.1(5)
C6 C7 N4 116.6(5)
C8 C7 N4 123.1(5)
C7 C8 C9 118.3(5)
C8 C9 C10 119.6(5)
C9 C10 C11 118.1(5)
C10 C11 N4 123.6(5)
C10 C11 C12 119.6(5)
N4 C11 C12 116.8(5)
C7 N4 C11 117.2(5)
C11 C12 O2 122.4(5)
C11 C12 N5 113.9(5)
O2 C12 N5 123.7(5)
C12 N5 C13 126.6(5)
N5 C13 C14 121.7(5)
N5 C13 N6 118.3(5)
C14 C13 N6 120.0(5)
C13 C14 C15 119.0(6)
C14 C15 C16 120.7(6)
C15 C16 C17 118.6(6)
C16 C17 N6 120.7(5)
C16 C17 N7 121.0(5)
N6 C17 N7 118.3(5)
C13 N6 C17 120.9(5)
C17 N7 C18 126.3(5)
N7 C18 O3 123.8(5)
N7 C18 C19 114.2(5)
O3 C18 C19 121.9(5)
C18 C19 C20 119.7(5)
C18 C19 N8 117.2(5)
C20 C19 N8 123.0(5)
C19 C20 C21 118.9(5)
C20 C21 C22 118.9(5)
C21 C22 C23 118.2(5)
C22 C23 N8 123.7(5)
C22 C23 C24 119.4(5)
N8 C23 C24 116.9(5)
C19 N8 C23 117.3(5)
C23 C24 O4 121.0(5)
C23 C24 N9 114.9(5)
O4 C24 N9 124.1(5)
C24 N9 C25 126.0(5)
N9 C25 C26 120.9(5)
N9 C25 N10 118.6(5)
C26 C25 N10 120.5(5)
C25 C26 C27 118.6(5)
C26 C27 C28 120.8(5)
C27 C28 C29 119.0(5)
C28 C29 N10 120.1(5)
C28 C29 N11 121.4(5)
N10 C29 N11 118.4(5)
C25 N10 C29 120.8(5)
C29 N11 C30 126.8(5)
N11 C30 O5 123.8(5)
N11 C30 C31 114.6(5)
O5 C30 C31 121.6(5)
C30 C31 C32 118.9(5)
C30 C31 N12 117.5(5)
C32 C31 N12 123.5(5)
C31 C32 C33 118.0(5)
C32 C33 C34 119.6(6)
C33 C34 C35 117.9(6)
C34 C35 N12 123.8(5)
C34 C35 C36 120.2(5)
N12 C35 C36 116.0(5)
C31 N12 C35 117.2(5)
C35 C36 O6 121.5(5)
C35 C36 N13 114.9(5)
O6 C36 N13 123.6(6)
C36 N13 C37 127.3(5)
N13 C37 C38 121.5(6)
N13 C37 N15 117.3(6)
C38 C37 N15 121.2(6)
C37 C38 C39 118.5(6)
C38 C39 C40 121.3(7)
C39 C40 C41 120.2(7)
C40 C41 N14 124.4(7)
C40 C41 N15 118.6(6)
N14 C41 N15 117.0(7)
C37 N15 C41 120.1(6)
O7 S1 O8 115.8(4)
O7 S1 O9 114.1(3)
O7 S1 C42 103.6(4)
O8 S1 O9 114.8(3)
O8 S1 C42 103.0(3)
O9 S1 C42 103.3(3)
S1 C42 F1 112.8(5)
S1 C42 F2 110.5(6)
S1 C42 F3 110.6(5)
F1 C42 F2 108.1(6)
F1 C42 F3 107.3(7)
F2 C42 F3 107.4(7)
O10 S2 O11 113.9(4)
O10 S2 O12 114.5(3)
O10 S2 C43 103.5(4)
O11 S2 O12 116.3(4)
O11 S2 C43 102.0(4)
O12 S2 C43 104.3(4)
S2 C43 F4 111.5(6)
S2 C43 F5 109.3(6)
S2 C43 F6 111.5(6)
F4 C43 F5 107.8(8)
F4 C43 F6 108.3(7)
F5 C43 F6 108.3(7)
O13 S3 O14 115.0(4)
O13 S3 O15 114.7(4)
O13 S3 C44 104.4(4)
O14 S3 O15 113.5(5)
O14 S3 C44 103.0(4)
O15 S3 C44 104.4(5)
S3 C44 F7 110.0(6)
S3 C44 F8 113.1(7)
S3 C44 F9 110.1(7)
F7 C44 F8 106.7(8)
F7 C44 F9 108.2(8)
F8 C44 F9 108.6(9)
C44 F7 F8 36.3(5)
C44 F8 F7 37.1(5)
C44 F8 F9 35.8(5)
F7 F8 F9 60.6(4)
C44 F9 F8 35.6(5)
O16 S4 O17 113.5(4)
O16 S4 O18 114.9(4)
O16 S4 C45 105.6(4)
O17 S4 O18 115.8(4)
O17 S4 C45 102.2(4)
O18 S4 C45 102.7(4)
S4 C45 F10 111.1(6)
S4 C45 F11 112.2(6)
S4 C45 F12 112.6(5)
F10 C45 F11 107.6(6)
F10 C45 F12 105.5(6)
F11 C45 F12 107.5(7)
N16 C46 C47 175(1)

loop_
_geom_bond_atom_site_label_1
_geom_bond_atom_site_label_2
_geom_bond_distance
N1 C1 1.332(8)
C1 C2 1.420(9)
C1 N2 1.375(8)
C2 C3 1.36(1)
C3 C4 1.391(9)
C4 C5 1.373(9)
C5 N2 1.375(8)
C5 N3 1.373(8)
N3 C6 1.359(7)
C6 O1 1.224(7)
C6 C7 1.498(8)
C7 C8 1.395(8)
C7 N4 1.344(7)
C8 C9 1.375(8)
C9 C10 1.383(8)
C10 C11 1.392(8)
C11 N4 1.335(7)
C11 C12 1.497(8)
C12 O2 1.216(7)
C12 N5 1.368(7)
N5 C13 1.367(7)
C13 C14 1.376(8)
C13 N6 1.358(7)
C14 C15 1.375(9)
C15 C16 1.388(9)
C16 C17 1.366(8)
C17 N6 1.357(7)
C17 N7 1.384(7)
N7 C18 1.369(7)
C18 O3 1.217(7)
C18 C19 1.498(8)
C19 C20 1.386(8)
C19 N8 1.340(7)
C20 C21 1.373(9)
C21 C22 1.385(8)
C22 C23 1.388(8)
C23 N8 1.328(7)
C23 C24 1.512(8)
C24 O4 1.218(7)
C24 N9 1.363(7)
N9 C25 1.388(7)
C25 C26 1.374(8)
C25 N10 1.361(7)
C26 C27 1.388(8)
C27 C28 1.382(9)
C28 C29 1.374(8)
C29 N10 1.366(7)
C29 N11 1.381(7)
N11 C30 1.368(7)
C30 O5 1.220(7)
C30 C31 1.510(8)
C31 C32 1.393(8)
C31 N12 1.336(7)
C32 C33 1.380(8)
C33 C34 1.385(9)
C34 C35 1.388(9)
C35 N12 1.337(7)
C35 C36 1.497(8)
C36 O6 1.234(7)
C36 N13 1.349(8)
N13 C37 1.391(8)
C37 C38 1.363(9)
C37 N15 1.365(8)
C38 C39 1.39(1)
C39 C40 1.35(1)
C40 C41 1.39(1)
C41 N14 1.345(9)
C41 N15 1.388(8)
S1 O7 1.430(5)
S1 O8 1.429(5)
S1 O9 1.442(5)
S1 C42 1.823(7)
C42 F1 1.304(9)
C42 F2 1.320(9)
C42 F3 1.319(9)
S2 O10 1.426(5)
S2 O11 1.443(5)
S2 O12 1.445(6)
S2 C43 1.820(8)
C43 F4 1.32(1)
C43 F5 1.36(1)
C43 F6 1.320(9)
S3 O13 1.434(5)
S3 O14 1.399(6)
S3 O15 1.424(6)
S3 C44 1.811(9)
C44 F7 1.31(1)
C44 F8 1.29(1)
C44 F9 1.29(1)
F7 F8 2.087(9)
F8 F9 2.10(1)
S4 O16 1.450(6)
S4 O17 1.426(6)
S4 O18 1.431(6)
S4 C45 1.788(8)
C45 F10 1.347(9)
C45 F11 1.307(9)
C45 F12 1.350(9)
N16 C46 1.12(1)
C46 C47 1.46(1)
